data_4107669
loop_
_publ_author_name
'Wei Gao'
'Dongmei Cui'

_publ_section_title
;
 Highlycis-1,4 Selective Polymerization of Dienes with Homogeneous
 Ziegler-Natta Catalysts Based on NCN-Pincer Rare Earth Metal Dichloride
 Precursors
;
_journal_name_full 'Journal of the American Chemical Society'
_journal_page_first 4984
_journal_page_last 4991
_journal_paper_doi 10.1021/ja711146t
_journal_volume 130
_journal_year 2008
_chemical_formula_sum 'C36 H47 Cl2 N2 O2 Yb'
_chemical_formula_weight 783.70
_chemical_name_systematic
; 
 ? 
;
_space_group_IT_number 15
_symmetry_cell_setting monoclinic
_symmetry_space_group_name_Hall '-C 2yc'
_symmetry_space_group_name_H-M 'C 1 2/c 1'
_atom_sites_solution_hydrogens geom
_atom_sites_solution_primary direct
_atom_sites_solution_secondary difmap
_audit_creation_method SHELXL-97
_cell_angle_alpha 90.00
_cell_angle_beta 100.8860(10)
_cell_angle_gamma 90.00
_cell_formula_units_Z 4
_cell_length_a 11.4405(7)
_cell_length_b 14.3832(9)
_cell_length_c 21.4080(14)
_cell_measurement_temperature 187(2)
_cell_volume 3459.3(4)
_computing_cell_refinement 'Bruker SMART'
_computing_data_collection 'Bruker SMART'
_computing_data_reduction 'Bruker SAINT'
_computing_molecular_graphics 'Bruker SHELXTL'
_computing_publication_material 'Bruker SHELXTL'
_computing_structure_refinement 'SHELXL-97 (Sheldrick, 1997)'
_computing_structure_solution 'SHELXS-97 (Sheldrick, 1990)'
_diffrn_ambient_temperature 187(2)
_diffrn_measured_fraction_theta_full 0.996
_diffrn_measured_fraction_theta_max 0.996
_diffrn_measurement_device_type 'CCD area detector'
_diffrn_measurement_method 'Phi and omega scan'
_diffrn_radiation_monochromator graphite
_diffrn_radiation_source 'fine-focus sealed tube'
_diffrn_radiation_type MoK\a
_diffrn_radiation_wavelength 0.71073
_diffrn_reflns_av_R_equivalents 0.0824
_diffrn_reflns_av_sigmaI/netI 0.0774
_diffrn_reflns_limit_h_max 13
_diffrn_reflns_limit_h_min -14
_diffrn_reflns_limit_k_max 10
_diffrn_reflns_limit_k_min -17
_diffrn_reflns_limit_l_max 26
_diffrn_reflns_limit_l_min -24
_diffrn_reflns_number 9527
_diffrn_reflns_theta_full 26.06
_diffrn_reflns_theta_max 26.06
_diffrn_reflns_theta_min 1.94
_exptl_absorpt_coefficient_mu 2.891
_exptl_absorpt_correction_T_max 0.7229
_exptl_absorpt_correction_T_min 0.6710
_exptl_absorpt_correction_type multi-scan
_exptl_absorpt_process_details sadabs
_exptl_crystal_colour yellow
_exptl_crystal_density_diffrn 1.505
_exptl_crystal_description block
_exptl_crystal_F_000 1588
_exptl_crystal_size_max 0.15
_exptl_crystal_size_mid 0.13
_exptl_crystal_size_min 0.12
_refine_diff_density_max 1.590
_refine_diff_density_min -0.473
_refine_diff_density_rms 0.118
_refine_ls_extinction_method none
_refine_ls_goodness_of_fit_ref 0.983
_refine_ls_hydrogen_treatment constr
_refine_ls_matrix_type full
_refine_ls_number_parameters 198
_refine_ls_number_reflns 3409
_refine_ls_number_restraints 0
_refine_ls_restrained_S_all 0.983
_refine_ls_R_factor_all 0.0449
_refine_ls_R_factor_gt 0.0360
_refine_ls_shift/su_max 0.001
_refine_ls_shift/su_mean 0.000
_refine_ls_structure_factor_coef Fsqd
_refine_ls_weighting_details 'calc w=1/[\s^2^(Fo^2^)+(0.0270P)^2^+0.0000P] where P=(Fo^2^+2Fc^2^)/3'
_refine_ls_weighting_scheme calc
_refine_ls_wR_factor_gt 0.0790
_refine_ls_wR_factor_ref 0.0815
_reflns_number_gt 2913
_reflns_number_total 3409
_reflns_threshold_expression >2sigma(I)
_cod_data_source_file ja711146t-file003_09.cif
_cod_data_source_block complex_12
_cod_database_code 4107669

loop_
_symmetry_equiv_pos_as_xyz
'x, y, z'
'-x, y, -z+1/2'
'x+1/2, y+1/2, z'
'-x+1/2, y+1/2, -z+1/2'
'-x, -y, -z'
'x, -y, z-1/2'
'-x+1/2, -y+1/2, -z'
'x+1/2, -y+1/2, z-1/2'

loop_
_atom_site_label
_atom_site_type_symbol
_atom_site_fract_x
_atom_site_fract_y
_atom_site_fract_z
_atom_site_U_iso_or_equiv
_atom_site_adp_type
_atom_site_occupancy
_atom_site_symmetry_multiplicity
_atom_site_calc_flag
_atom_site_refinement_flags
C1 C 0.5000 0.7201(4) 0.7500 0.0300(15) Uani 1 2 d S
C2 C 0.5699(4) 0.7701(3) 0.7985(2) 0.0319(11) Uani 1 1 d .
C3 C 0.5716(5) 0.8682(3) 0.7985(2) 0.0391(13) Uani 1 1 d .
H3 H 0.6219 0.9009 0.8317 0.047 Uiso 1 1 calc R
C4 C 0.5000 0.9165(5) 0.7500 0.048(2) Uani 1 2 d S
H4 H 0.5000 0.9826 0.7500 0.057 Uiso 1 2 calc SR
C5 C 0.6368(4) 0.7181(3) 0.8509(2) 0.0309(11) Uani 1 1 d .
H5 H 0.6854 0.7505 0.8849 0.037 Uiso 1 1 calc R
C6 C 0.6898(4) 0.5871(3) 0.9112(2) 0.0313(11) Uani 1 1 d .
C7 C 0.6349(5) 0.5943(3) 0.9649(2) 0.0353(12) Uani 1 1 d .
C8 C 0.6905(5) 0.5497(4) 1.0211(2) 0.0460(14) Uani 1 1 d .
H8 H 0.6561 0.5543 1.0581 0.055 Uiso 1 1 calc R
C9 C 0.7929(6) 0.5001(4) 1.0238(3) 0.0512(15) Uani 1 1 d .
H9 H 0.8282 0.4695 1.0620 0.061 Uiso 1 1 calc R
C10 C 0.8458(5) 0.4942(4) 0.9703(3) 0.0476(14) Uani 1 1 d .
H10 H 0.9173 0.4598 0.9726 0.057 Uiso 1 1 calc R
C11 C 0.7954(5) 0.5381(3) 0.9136(2) 0.0366(12) Uani 1 1 d .
C12 C 0.5197(5) 0.6462(3) 0.9637(2) 0.0409(13) Uani 1 1 d .
H12A H 0.4690 0.6102 0.9876 0.049 Uiso 1 1 calc R
H12B H 0.4768 0.6515 0.9191 0.049 Uiso 1 1 calc R
C13 C 0.5391(6) 0.7438(4) 0.9925(3) 0.0612(17) Uani 1 1 d .
H13A H 0.5885 0.7397 1.0352 0.092 Uiso 1 1 calc R
H13B H 0.4620 0.7715 0.9954 0.092 Uiso 1 1 calc R
H13C H 0.5793 0.7828 0.9655 0.092 Uiso 1 1 calc R
C14 C 0.8559(5) 0.5352(3) 0.8575(3) 0.0446(14) Uani 1 1 d .
H14A H 0.7948 0.5283 0.8183 0.054 Uiso 1 1 calc R
H14B H 0.9080 0.4798 0.8611 0.054 Uiso 1 1 calc R
C15 C 0.9312(6) 0.6224(4) 0.8511(3) 0.0607(17) Uani 1 1 d .
H15A H 0.8802 0.6776 0.8471 0.091 Uiso 1 1 calc R
H15B H 0.9670 0.6166 0.8131 0.091 Uiso 1 1 calc R
H15C H 0.9942 0.6283 0.8888 0.091 Uiso 1 1 calc R
C16 C 0.3382(5) 0.3494(4) 0.7178(2) 0.0466(13) Uani 1 1 d .
H16A H 0.2828 0.3793 0.7421 0.056 Uiso 1 1 calc R
H16B H 0.3912 0.3067 0.7464 0.056 Uiso 1 1 calc R
C17 C 0.2710(7) 0.2981(4) 0.6618(3) 0.076(2) Uani 1 1 d .
H17A H 0.2641 0.2315 0.6722 0.092 Uiso 1 1 calc R
H17B H 0.1900 0.3243 0.6489 0.092 Uiso 1 1 calc R
C18 C 0.3385(5) 0.3091(4) 0.6106(3) 0.0533(15) Uani 1 1 d .
H18A H 0.2859 0.3315 0.5714 0.064 Uiso 1 1 calc R
H18B H 0.3739 0.2490 0.6013 0.064 Uiso 1 1 calc R
C19 C 0.4355(5) 0.3799(3) 0.6339(2) 0.0373(12) Uani 1 1 d .
H19A H 0.5145 0.3494 0.6428 0.045 Uiso 1 1 calc R
H19B H 0.4364 0.4288 0.6014 0.045 Uiso 1 1 calc R
Cl1 Cl 0.66923(11) 0.54371(8) 0.68660(5) 0.0332(3) Uani 1 1 d .
N1 N 0.6321(3) 0.6282(3) 0.85271(16) 0.0301(9) Uani 1 1 d .
O1 O 0.4077(3) 0.41946(19) 0.69127(14) 0.0333(8) Uani 1 1 d .
Yb1 Yb 0.5000 0.553365(19) 0.7500 0.02770(11) Uani 1 2 d S

loop_
_atom_site_aniso_label
_atom_site_aniso_U_11
_atom_site_aniso_U_22
_atom_site_aniso_U_33
_atom_site_aniso_U_23
_atom_site_aniso_U_13
_atom_site_aniso_U_12
C1 0.035(4) 0.026(4) 0.034(3) 0.000 0.017(3) 0.000
C2 0.044(3) 0.024(2) 0.033(2) -0.003(2) 0.020(2) -0.001(2)
C3 0.056(4) 0.030(3) 0.035(3) -0.006(2) 0.018(2) -0.009(2)
C4 0.087(7) 0.019(4) 0.047(4) 0.000 0.037(5) 0.000
C5 0.034(3) 0.032(3) 0.028(2) -0.006(2) 0.011(2) -0.006(2)
C6 0.033(3) 0.029(3) 0.030(2) -0.003(2) 0.002(2) -0.009(2)
C7 0.042(3) 0.033(3) 0.030(2) -0.003(2) 0.005(2) -0.009(2)
C8 0.059(4) 0.045(3) 0.032(3) -0.002(3) 0.004(2) -0.010(3)
C9 0.061(4) 0.041(3) 0.043(3) 0.006(3) -0.013(3) -0.010(3)
C10 0.042(3) 0.031(3) 0.064(4) -0.006(3) -0.008(3) 0.003(3)
C11 0.032(3) 0.028(3) 0.047(3) -0.008(2) -0.001(2) -0.003(2)
C12 0.044(3) 0.052(3) 0.029(2) -0.002(2) 0.013(2) -0.004(3)
C13 0.074(5) 0.048(4) 0.069(4) -0.009(3) 0.030(3) 0.001(3)
C14 0.034(3) 0.037(3) 0.063(3) -0.020(3) 0.010(3) 0.001(2)
C15 0.057(4) 0.052(4) 0.081(4) -0.020(3) 0.032(3) -0.017(3)
C16 0.055(4) 0.036(3) 0.051(3) 0.003(3) 0.014(3) -0.017(3)
C17 0.090(6) 0.057(4) 0.090(5) -0.029(4) 0.036(4) -0.035(4)
C18 0.054(4) 0.045(3) 0.055(3) -0.014(3) -0.003(3) 0.006(3)
C19 0.051(3) 0.030(3) 0.033(3) -0.001(2) 0.013(2) 0.006(2)
Cl1 0.0414(7) 0.0299(6) 0.0320(6) 0.0012(5) 0.0169(5) 0.0029(5)
N1 0.034(2) 0.029(2) 0.028(2) -0.0026(17) 0.0099(17) -0.0029(18)
O1 0.044(2) 0.0228(17) 0.0356(17) -0.0006(14) 0.0136(15) -0.0020(15)
Yb1 0.03588(18) 0.02063(16) 0.02815(16) 0.000 0.01000(12) 0.000

loop_
_atom_type_symbol
_atom_type_description
_atom_type_scat_dispersion_real
_atom_type_scat_dispersion_imag
_atom_type_scat_source
C C 0.0033 0.0016 'International Tables Vol C Tables 4.2.6.8 and 6.1.1.4'
H H 0.0000 0.0000 'International Tables Vol C Tables 4.2.6.8 and 6.1.1.4'
N N 0.0061 0.0033 'International Tables Vol C Tables 4.2.6.8 and 6.1.1.4'
O O 0.0106 0.0060 'International Tables Vol C Tables 4.2.6.8 and 6.1.1.4'
Cl Cl 0.1484 0.1585 'International Tables Vol C Tables 4.2.6.8 and 6.1.1.4'
Yb Yb -0.3850 5.5486 'International Tables Vol C Tables 4.2.6.8 and 6.1.1.4'

loop_
_geom_angle_atom_site_label_1
_geom_angle_atom_site_label_2
_geom_angle_atom_site_label_3
_geom_angle
_geom_angle_site_symmetry_1
_geom_angle_site_symmetry_3
C2 C1 C2 117.5(6) . 2_656
C2 C1 Yb1 121.3(3) . .
C2 C1 Yb1 121.3(3) 2_656 .
C1 C2 C3 121.7(5) . .
C1 C2 C5 117.4(4) . .
C3 C2 C5 120.9(4) . .
C4 C3 C2 119.8(5) . .
C4 C3 H3 120.1 . .
C2 C3 H3 120.1 . .
C3 C4 C3 119.6(6) 2_656 .
C3 C4 H4 120.2 2_656 .
C3 C4 H4 120.2 . .
N1 C5 C2 121.5(4) . .
N1 C5 H5 119.3 . .
C2 C5 H5 119.3 . .
C11 C6 C7 121.6(4) . .
C11 C6 N1 119.7(4) . .
C7 C6 N1 118.7(4) . .
C8 C7 C6 117.6(5) . .
C8 C7 C12 119.5(4) . .
C6 C7 C12 122.8(4) . .
C9 C8 C7 121.4(5) . .
C9 C8 H8 119.3 . .
C7 C8 H8 119.3 . .
C8 C9 C10 120.0(5) . .
C8 C9 H9 120.0 . .
C10 C9 H9 120.0 . .
C11 C10 C9 121.1(5) . .
C11 C10 H10 119.5 . .
C9 C10 H10 119.5 . .
C6 C11 C10 118.3(5) . .
C6 C11 C14 121.0(5) . .
C10 C11 C14 120.7(5) . .
C7 C12 C13 112.8(5) . .
C7 C12 H12A 109.0 . .
C13 C12 H12A 109.0 . .
C7 C12 H12B 109.0 . .
C13 C12 H12B 109.0 . .
H12A C12 H12B 107.8 . .
C12 C13 H13A 109.5 . .
C12 C13 H13B 109.5 . .
H13A C13 H13B 109.5 . .
C12 C13 H13C 109.5 . .
H13A C13 H13C 109.5 . .
H13B C13 H13C 109.5 . .
C11 C14 C15 113.6(4) . .
C11 C14 H14A 108.8 . .
C15 C14 H14A 108.8 . .
C11 C14 H14B 108.8 . .
C15 C14 H14B 108.8 . .
H14A C14 H14B 107.7 . .
C14 C15 H15A 109.5 . .
C14 C15 H15B 109.5 . .
H15A C15 H15B 109.5 . .
C14 C15 H15C 109.5 . .
H15A C15 H15C 109.5 . .
H15B C15 H15C 109.5 . .
O1 C16 C17 105.3(4) . .
O1 C16 H16A 110.7 . .
C17 C16 H16A 110.7 . .
O1 C16 H16B 110.7 . .
C17 C16 H16B 110.7 . .
H16A C16 H16B 108.8 . .
C18 C17 C16 106.5(5) . .
C18 C17 H17A 110.4 . .
C16 C17 H17A 110.4 . .
C18 C17 H17B 110.4 . .
C16 C17 H17B 110.4 . .
H17A C17 H17B 108.6 . .
C17 C18 C19 106.4(4) . .
C17 C18 H18A 110.4 . .
C19 C18 H18A 110.4 . .
C17 C18 H18B 110.4 . .
C19 C18 H18B 110.4 . .
H18A C18 H18B 108.6 . .
O1 C19 C18 106.2(4) . .
O1 C19 H19A 110.5 . .
C18 C19 H19A 110.5 . .
O1 C19 H19B 110.5 . .
C18 C19 H19B 110.5 . .
H19A C19 H19B 108.7 . .
C5 N1 C6 115.1(4) . .
C5 N1 Yb1 113.7(3) . .
C6 N1 Yb1 131.0(3) . .
C19 O1 C16 106.4(3) . .
C19 O1 Yb1 127.5(3) . .
C16 O1 Yb1 124.1(3) . .
C1 Yb1 O1 142.43(7) . .
C1 Yb1 O1 142.43(8) . 2_656
O1 Yb1 O1 75.14(15) . 2_656
C1 Yb1 Cl1 93.10(2) . 2_656
O1 Yb1 Cl1 86.17(8) . 2_656
O1 Yb1 Cl1 88.92(8) 2_656 2_656
C1 Yb1 Cl1 93.10(3) . .
O1 Yb1 Cl1 88.92(8) . .
O1 Yb1 Cl1 86.17(8) 2_656 .
Cl1 Yb1 Cl1 173.81(5) 2_656 .
C1 Yb1 N1 66.04(8) . .
O1 Yb1 N1 151.09(11) . .
O1 Yb1 N1 76.61(11) 2_656 .
Cl1 Yb1 N1 87.25(8) 2_656 .
Cl1 Yb1 N1 95.27(9) . .
C1 Yb1 N1 66.04(8) . 2_656
O1 Yb1 N1 76.61(11) . 2_656
O1 Yb1 N1 151.09(11) 2_656 2_656
Cl1 Yb1 N1 95.27(8) 2_656 2_656
Cl1 Yb1 N1 87.25(8) . 2_656
N1 Yb1 N1 132.07(16) . 2_656

loop_
_geom_bond_atom_site_label_1
_geom_bond_atom_site_label_2
_geom_bond_distance
_geom_bond_site_symmetry_2
C1 C2 1.386(5) .
C1 C2 1.386(5) 2_656
C1 Yb1 2.399(6) .
C2 C3 1.410(6) .
C2 C5 1.443(6) .
C3 C4 1.383(6) .
C3 H3 0.9500 .
C4 C3 1.383(6) 2_656
C4 H4 0.9500 .
C5 N1 1.295(5) .
C5 H5 0.9500 .
C6 C11 1.391(7) .
C6 C7 1.414(6) .
C6 N1 1.429(6) .
C7 C8 1.405(7) .
C7 C12 1.511(7) .
C8 C9 1.364(8) .
C8 H8 0.9500 .
C9 C10 1.393(8) .
C9 H9 0.9500 .
C10 C11 1.393(7) .
C10 H10 0.9500 .
C11 C14 1.495(7) .
C12 C13 1.533(7) .
C12 H12A 0.9900 .
C12 H12B 0.9900 .
C13 H13A 0.9800 .
C13 H13B 0.9800 .
C13 H13C 0.9800 .
C14 C15 1.542(7) .
C14 H14A 0.9900 .
C14 H14B 0.9900 .
C15 H15A 0.9800 .
C15 H15B 0.9800 .
C15 H15C 0.9800 .
C16 O1 1.463(5) .
C16 C17 1.491(7) .
C16 H16A 0.9900 .
C16 H16B 0.9900 .
C17 C18 1.463(8) .
C17 H17A 0.9900 .
C17 H17B 0.9900 .
C18 C19 1.519(7) .
C18 H18A 0.9900 .
C18 H18B 0.9900 .
C19 O1 1.444(5) .
C19 H19A 0.9900 .
C19 H19B 0.9900 .
Cl1 Yb1 2.5696(11) .
N1 Yb1 2.650(4) .
O1 Yb1 2.430(3) .
Yb1 O1 2.430(3) 2_656
Yb1 Cl1 2.5696(11) 2_656
Yb1 N1 2.650(4) 2_656
